data_7208974
loop_
_publ_author_name
'Ma, Li'
'Yu, Naiqian'
'Chen, Susu'
'Deng, Hong'

_publ_section_title
;
 Construction of diverse CdII/ZnII coordination polymers based on
 5-(quinolyl)tetrazolate generated via in situ hydrothermal synthesis
;
_journal_issue 7
_journal_name_full CrystEngComm
_journal_page_first 1352
_journal_paper_doi 10.1039/c2ce26323h
_journal_volume 15
_journal_year 2013
_chemical_formula_moiety '2(C30 H18 Cd3 N10 O10), 4(H O0.5), 2(H O0.5)'
_chemical_formula_sum 'C60 H42 Cd6 N20 O23'
_chemical_formula_weight 2085.60
_chemical_name_systematic
;
?
;
_space_group_IT_number 15
_symmetry_cell_setting monoclinic
_symmetry_space_group_name_Hall '-C 2yc'
_symmetry_space_group_name_H-M 'C 1 2/c 1'
_atom_sites_solution_hydrogens geom
_atom_sites_solution_primary direct
_atom_sites_solution_secondary difmap
_audit_creation_method SHELXL-97
_cell_angle_alpha 90.00
_cell_angle_beta 103.5280(10)
_cell_angle_gamma 90.00
_cell_formula_units_Z 2
_cell_length_a 8.7590(7)
_cell_length_b 25.993(2)
_cell_length_c 15.0096(11)
_cell_measurement_reflns_used 3007
_cell_measurement_temperature 296(2)
_cell_measurement_theta_max 25.200
_cell_measurement_theta_min 1.57
_cell_volume 3322.5(4)
_computing_cell_refinement 'Apex2 (Bruker, 2005)'
_computing_data_collection 'Apex2 (Bruker, 2005)'
_computing_data_reduction 'Apex2 (Bruker, 2005)'
_computing_molecular_graphics 'SHELXTL 6.12'
_computing_publication_material 'SHELXTL 6.12'
_computing_structure_refinement 'SHELXTL 6.12'
_computing_structure_solution 'SHELXTL 6.12 (Bruker, 2000-2003)'
_diffrn_ambient_temperature 296(2)
_diffrn_measured_fraction_theta_full 0.997
_diffrn_measured_fraction_theta_max 0.997
_diffrn_measurement_device_type 'Bruker AXS SMART APEX CCD diffractometer'
_diffrn_measurement_method '\w scans'
_diffrn_radiation_monochromator graphite
_diffrn_radiation_source 'fine-focus sealed tube'
_diffrn_radiation_type MoK\a
_diffrn_radiation_wavelength 0.71073
_diffrn_reflns_av_R_equivalents 0.0217
_diffrn_reflns_av_sigmaI/netI 0.0240
_diffrn_reflns_limit_h_max 10
_diffrn_reflns_limit_h_min -10
_diffrn_reflns_limit_k_max 30
_diffrn_reflns_limit_k_min -27
_diffrn_reflns_limit_l_max 15
_diffrn_reflns_limit_l_min -17
_diffrn_reflns_number 8483
_diffrn_reflns_theta_full 25.20
_diffrn_reflns_theta_max 25.20
_diffrn_reflns_theta_min 1.57
_diffrn_standards_number 0
_exptl_absorpt_coefficient_mu 1.983
_exptl_absorpt_correction_T_max 0.646
_exptl_absorpt_correction_T_min 0.580
_exptl_absorpt_correction_type multi-scan
_exptl_absorpt_process_details 'Apex2 (Bruker, 2005)'
_exptl_crystal_colour colorless
_exptl_crystal_density_diffrn 2.085
_exptl_crystal_density_method 'not measured'
_exptl_crystal_description block
_exptl_crystal_F_000 2028
_exptl_crystal_size_max 0.28
_exptl_crystal_size_mid 0.25
_exptl_crystal_size_min 0.22
_refine_diff_density_max 1.059
_refine_diff_density_min -0.634
_refine_diff_density_rms 0.090
_refine_ls_extinction_method none
_refine_ls_goodness_of_fit_ref 1.042
_refine_ls_hydrogen_treatment constr
_refine_ls_matrix_type full
_refine_ls_number_parameters 269
_refine_ls_number_reflns 3007
_refine_ls_number_restraints 52
_refine_ls_restrained_S_all 1.038
_refine_ls_R_factor_all 0.0325
_refine_ls_R_factor_gt 0.0285
_refine_ls_shift/su_max 0.002
_refine_ls_shift/su_mean 0.000
_refine_ls_structure_factor_coef Fsqd
_refine_ls_weighting_details 'calc w=1/[\s^2^(Fo^2^)+(0.0451P)^2^+5.3772P] where P=(Fo^2^+2Fc^2^)/3'
_refine_ls_weighting_scheme calc
_refine_ls_wR_factor_gt 0.0744
_refine_ls_wR_factor_ref 0.0776
_reflns_number_gt 2673
_reflns_number_total 3007
_reflns_threshold_expression >2sigma(I)
_cod_data_source_file c2ce26323h.txt
_cod_data_source_block 6
_cod_original_cell_volume 3322.4(4)
_cod_original_sg_symbol_Hall -C2yc
_cod_original_sg_symbol_H-M C2/c
_cod_database_code 7208974

loop_
_symmetry_equiv_pos_as_xyz
'x, y, z'
'-x, y, -z+1/2'
'x+1/2, y+1/2, z'
'-x+1/2, y+1/2, -z+1/2'
'-x, -y, -z'
'x, -y, z-1/2'
'-x+1/2, -y+1/2, -z'
'x+1/2, -y+1/2, z-1/2'

loop_
_atom_site_label
_atom_site_type_symbol
_atom_site_fract_x
_atom_site_fract_y
_atom_site_fract_z
_atom_site_U_iso_or_equiv
_atom_site_adp_type
_atom_site_occupancy
_atom_site_symmetry_multiplicity
_atom_site_calc_flag
_atom_site_refinement_flags
_atom_site_disorder_assembly
_atom_site_disorder_group
Cd1 Cd 0.5000 0.186678(15) 0.2500 0.03883(13) Uani 1 2 d S . .
Cd2 Cd 0.25564(3) 0.136203(9) 0.001836(16) 0.03078(11) Uani 1 1 d . . .
C1 C 0.7017(4) 0.06212(13) 0.1169(2) 0.0307(7) Uani 1 1 d . A .
C2 C 0.8202(4) 0.02321(13) 0.1102(2) 0.0302(7) Uani 1 1 d . . .
C3 C 0.7681(4) -0.02509(13) 0.0722(2) 0.0336(8) Uani 1 1 d . . .
H3 H 0.6606 -0.0306 0.0520 0.040 Uiso 1 1 calc R . .
C4 C 1.0239(4) -0.05533(14) 0.0944(2) 0.0350(8) Uani 1 1 d . . .
C5 C 1.1288(5) -0.09541(17) 0.0881(3) 0.0472(10) Uani 1 1 d . . .
H5 H 1.0902 -0.1275 0.0666 0.057 Uiso 1 1 calc R . .
C6 C 1.2872(5) -0.0874(2) 0.1136(3) 0.0559(12) Uani 1 1 d . . .
H6 H 1.3558 -0.1139 0.1084 0.067 Uiso 1 1 calc R . .
C7 C 1.3467(5) -0.0398(2) 0.1473(3) 0.0585(12) Uani 1 1 d . . .
H7 H 1.4548 -0.0347 0.1636 0.070 Uiso 1 1 calc R . .
C8 C 1.2498(5) -0.00071(18) 0.1566(3) 0.0477(10) Uani 1 1 d . . .
H8 H 1.2917 0.0307 0.1802 0.057 Uiso 1 1 calc R . .
C9 C 1.0844(4) -0.00728(15) 0.1305(2) 0.0347(8) Uani 1 1 d . . .
C10 C 0.9784(4) 0.03206(14) 0.1381(2) 0.0349(8) Uani 1 1 d . . .
H10 H 1.0153 0.0639 0.1620 0.042 Uiso 1 1 calc R . .
C11 C 0.3591(4) 0.19089(13) -0.1250(3) 0.0336(8) Uani 1 1 d D . .
C12 C 0.4300(4) 0.22112(13) -0.1888(2) 0.0316(7) Uani 1 1 d . A .
C13 C 0.5000 0.19572(18) -0.2500 0.0333(11) Uani 1 2 d S . .
H13 H 0.5000 0.1599 -0.2500 0.040 Uiso 1 2 calc SR A .
C14 C 0.4320(4) 0.27531(13) -0.1886(2) 0.0310(7) Uani 1 1 d . . .
C15 C 0.5000 0.30137(19) -0.2500 0.0373(11) Uani 1 2 d S . .
H15 H 0.5000 0.3372 -0.2500 0.045 Uiso 1 2 calc SR . .
C16 C 0.3664(5) 0.30653(13) -0.1229(3) 0.0361(8) Uani 1 1 d D . .
N1 N 0.7203(4) 0.09927(11) 0.1795(2) 0.0383(7) Uani 1 1 d . A .
N2 N 0.5822(4) 0.12407(11) 0.1607(2) 0.0368(7) Uani 1 1 d . . .
N3 N 0.4871(4) 0.10230(11) 0.0902(2) 0.0382(7) Uani 1 1 d . A .
N4 N 0.5592(4) 0.06271(12) 0.0612(2) 0.0419(8) Uani 1 1 d . . .
N5 N 0.8646(3) -0.06302(11) 0.06392(19) 0.0330(6) Uani 1 1 d . . .
O1 O 0.241(3) 0.1672(9) -0.1594(16) 0.101(2) Uani 0.134(5) 1 d PDU A 1
O2 O 0.419(3) 0.1998(10) -0.0465(13) 0.0901(17) Uani 0.134(5) 1 d PDU A 1
O3 O 0.2343(6) 0.3259(2) -0.1425(4) 0.0403(13) Uani 0.736(10) 1 d PDU . 1
O4 O 0.4558(6) 0.3144(3) -0.0421(4) 0.0661(17) Uani 0.736(10) 1 d PDU . 1
O1' O 0.2784(7) 0.21033(15) -0.0779(3) 0.101(2) Uani 0.866(5) 1 d PDU A 2
O2' O 0.3764(6) 0.14381(14) -0.1204(4) 0.0901(17) Uani 0.866(5) 1 d PDU A 2
O3' O 0.2189(16) 0.3059(6) -0.1383(13) 0.0403(13) Uani 0.264(10) 1 d PDU . 2
O4' O 0.4451(17) 0.3395(6) -0.0780(11) 0.0661(17) Uani 0.264(10) 1 d PDU . 2
O1W O 0.5538(5) 0.24966(12) 0.1574(3) 0.0820(12) Uani 1 1 d . . .
H1B H 0.4649 0.2560 0.1263 0.123 Uiso 1 1 d R A .
H1A H 0.6159 0.2472 0.1236 0.123 Uiso 1 1 d R . .
O2W O 0.7128(7) 0.2056(3) 0.0338(4) 0.074(2) Uani 0.50 1 d P . .
H2B H 0.7297 0.2384 0.0242 0.112 Uiso 0.50 1 d PR . .
H2A H 0.6325 0.1977 -0.0111 0.112 Uiso 0.50 1 d PR . .
O3W O 0.5000 0.3439(7) 0.2500 0.173(8) Uani 0.50 2 d SP . .
H3A H 0.5667 0.3224 0.2735 0.260 Uiso 0.50 1 d PR . .

loop_
_atom_site_aniso_label
_atom_site_aniso_U_11
_atom_site_aniso_U_22
_atom_site_aniso_U_33
_atom_site_aniso_U_23
_atom_site_aniso_U_13
_atom_site_aniso_U_12
Cd1 0.0444(2) 0.0384(2) 0.0370(2) 0.000 0.01632(17) 0.000
Cd2 0.03551(17) 0.02504(16) 0.03532(17) 0.00113(9) 0.01540(12) 0.00482(9)
C1 0.0313(18) 0.0261(17) 0.0356(18) -0.0006(14) 0.0095(14) 0.0010(14)
C2 0.0299(18) 0.0290(17) 0.0320(17) 0.0002(13) 0.0079(14) 0.0023(14)
C3 0.0268(18) 0.0329(18) 0.0412(19) -0.0016(15) 0.0079(15) 0.0036(14)
C4 0.0312(19) 0.043(2) 0.0321(17) 0.0042(15) 0.0095(14) 0.0068(15)
C5 0.041(2) 0.049(2) 0.051(2) 0.0024(18) 0.0093(18) 0.0173(18)
C6 0.038(2) 0.078(3) 0.052(2) 0.007(2) 0.0122(19) 0.025(2)
C7 0.029(2) 0.100(4) 0.046(2) 0.001(2) 0.0057(17) 0.011(2)
C8 0.032(2) 0.072(3) 0.040(2) -0.0059(19) 0.0097(16) -0.0016(19)
C9 0.0258(18) 0.049(2) 0.0294(17) 0.0030(15) 0.0069(14) 0.0035(15)
C10 0.0338(19) 0.0383(19) 0.0329(18) -0.0007(15) 0.0086(15) -0.0028(15)
C11 0.0335(19) 0.0283(19) 0.043(2) -0.0031(15) 0.0164(16) -0.0008(15)
C12 0.0281(18) 0.0322(19) 0.0375(18) -0.0002(14) 0.0135(14) 0.0014(14)
C13 0.038(3) 0.024(2) 0.043(3) 0.000 0.019(2) 0.000
C14 0.0315(19) 0.0303(18) 0.0318(17) -0.0014(14) 0.0088(14) 0.0009(14)
C15 0.050(3) 0.024(2) 0.042(3) 0.000 0.018(2) 0.000
C16 0.043(2) 0.0277(18) 0.041(2) -0.0032(15) 0.0165(17) -0.0004(16)
N1 0.0364(17) 0.0359(17) 0.0413(17) -0.0058(13) 0.0066(13) 0.0079(13)
N2 0.0380(17) 0.0342(16) 0.0389(17) -0.0035(13) 0.0104(14) 0.0048(13)
N3 0.0345(17) 0.0311(15) 0.0482(18) -0.0031(13) 0.0080(14) 0.0066(13)
N4 0.0336(17) 0.0367(17) 0.0524(19) -0.0095(14) 0.0039(14) 0.0053(13)
N5 0.0318(16) 0.0301(15) 0.0381(15) 0.0024(12) 0.0104(12) 0.0042(12)
O1 0.190(6) 0.047(2) 0.109(3) 0.034(2) 0.124(4) 0.043(3)
O2 0.127(4) 0.042(2) 0.140(4) 0.021(2) 0.108(4) 0.014(2)
O3 0.0417(19) 0.047(4) 0.0364(16) -0.001(3) 0.0177(14) 0.011(2)
O4 0.060(2) 0.083(4) 0.049(3) -0.026(3) 0.000(2) 0.029(3)
O1' 0.190(6) 0.047(2) 0.109(3) 0.034(2) 0.124(4) 0.043(3)
O2' 0.127(4) 0.042(2) 0.140(4) 0.021(2) 0.108(4) 0.014(2)
O3' 0.0417(19) 0.047(4) 0.0364(16) -0.001(3) 0.0177(14) 0.011(2)
O4' 0.060(2) 0.083(4) 0.049(3) -0.026(3) 0.000(2) 0.029(3)
O1W 0.082(3) 0.072(3) 0.100(3) 0.034(2) 0.038(2) 0.0080(18)
O2W 0.038(3) 0.129(6) 0.057(4) 0.004(4) 0.013(3) 0.002(4)
O3W 0.133(15) 0.110(13) 0.26(2) 0.000 0.017(15) 0.000

loop_
_atom_type_symbol
_atom_type_description
_atom_type_scat_dispersion_real
_atom_type_scat_dispersion_imag
_atom_type_scat_source
C C 0.0033 0.0016 'International Tables Vol C Tables 4.2.6.8 and 6.1.1.4'
H H 0.0000 0.0000 'International Tables Vol C Tables 4.2.6.8 and 6.1.1.4'
N N 0.0061 0.0033 'International Tables Vol C Tables 4.2.6.8 and 6.1.1.4'
O O 0.0106 0.0060 'International Tables Vol C Tables 4.2.6.8 and 6.1.1.4'
Cd Cd -0.8075 1.2024 'International Tables Vol C Tables 4.2.6.8 and 6.1.1.4'

loop_
_geom_angle_atom_site_label_1
_geom_angle_atom_site_label_2
_geom_angle_atom_site_label_3
_geom_angle
_geom_angle_site_symmetry_1
_geom_angle_site_symmetry_3
O3' Cd1 O3' 170.1(8) 8_556 7
O3' Cd1 O1W 75.1(4) 8_556 2_655
O3' Cd1 O1W 97.6(5) 7 2_655
O3' Cd1 O1W 97.6(5) 8_556 .
O3' Cd1 O1W 75.1(4) 7 .
O1W Cd1 O1W 87.6(2) 2_655 .
O3' Cd1 O3 175.1(5) 8_556 7
O3' Cd1 O3 13.6(4) 7 7
O1W Cd1 O3 104.55(17) 2_655 7
O1W Cd1 O3 87.24(19) . 7
O3' Cd1 O3 13.6(4) 8_556 8_556
O3' Cd1 O3 175.1(5) 7 8_556
O1W Cd1 O3 87.24(19) 2_655 8_556
O1W Cd1 O3 104.55(17) . 8_556
O3 Cd1 O3 163.8(3) 7 8_556
O3' Cd1 N2 99.5(4) 8_556 .
O3' Cd1 N2 87.5(5) 7 .
O1W Cd1 N2 174.14(14) 2_655 .
O1W Cd1 N2 90.88(13) . .
O3 Cd1 N2 81.00(15) 7 .
O3 Cd1 N2 87.69(17) 8_556 .
O3' Cd1 N2 87.5(5) 8_556 2_655
O3' Cd1 N2 99.5(4) 7 2_655
O1W Cd1 N2 90.88(13) 2_655 2_655
O1W Cd1 N2 174.14(14) . 2_655
O3 Cd1 N2 87.69(17) 7 2_655
O3 Cd1 N2 81.00(15) 8_556 2_655
N2 Cd1 N2 91.23(15) . 2_655
N5 Cd2 O1' 124.04(17) 5_655 .
N5 Cd2 O3 131.66(16) 5_655 7
O1' Cd2 O3 97.38(18) . 7
N5 Cd2 N3 100.59(10) 5_655 .
O1' Cd2 N3 116.41(18) . .
O3 Cd2 N3 78.38(14) 7 .
N5 Cd2 O2' 88.79(14) 5_655 .
O1' Cd2 O2' 53.77(13) . .
O3 Cd2 O2' 139.02(19) 7 .
N3 Cd2 O2' 89.16(16) . .
N5 Cd2 O4' 96.3(3) 5_655 7
O1' Cd2 O4' 101.0(5) . 7
O3 Cd2 O4' 47.7(3) 7 7
N3 Cd2 O4' 117.9(4) . 7
O2' Cd2 O4' 150.8(5) . 7
N5 Cd2 O2 133.5(5) 5_655 .
O1' Cd2 O2 30.4(6) . .
O3 Cd2 O2 94.8(5) 7 .
N3 Cd2 O2 86.1(7) . .
O2' Cd2 O2 45.0(5) . .
O4' Cd2 O2 121.2(8) 7 .
N5 Cd2 O4 104.17(15) 5_655 7
O1' Cd2 O4 81.5(2) . 7
O3 Cd2 O4 54.51(16) 7 7
N3 Cd2 O4 132.03(14) . 7
O2' Cd2 O4 131.3(2) . 7
O4' Cd2 O4 19.9(4) 7 7
O2 Cd2 O4 104.6(7) . 7
N5 Cd2 O3' 142.8(4) 5_655 7
O1' Cd2 O3' 85.4(4) . 7
O3 Cd2 O3' 12.1(4) 7 7
N3 Cd2 O3' 82.1(3) . 7
O2' Cd2 O3' 128.4(4) . 7
O4' Cd2 O3' 52.2(4) 7 7
O2 Cd2 O3' 83.6(6) . 7
O4 Cd2 O3' 53.9(3) 7 7
N5 Cd2 O1 86.3(5) 5_655 .
O1' Cd2 O1 39.3(5) . .
O3 Cd2 O1 136.2(5) 7 .
N3 Cd2 O1 120.8(6) . .
O2' Cd2 O1 31.8(6) . .
O4' Cd2 O1 119.6(7) 7 .
O2 Cd2 O1 52.6(6) . .
O4 Cd2 O1 101.4(6) 7 .
O3' Cd2 O1 124.4(6) 7 .
N5 Cd2 C16 121.66(11) 5_655 7
O1' Cd2 C16 89.13(12) . 7
O3 Cd2 C16 26.40(14) 7 7
N3 Cd2 C16 104.50(11) . 7
O2' Cd2 C16 142.37(12) . 7
O4' Cd2 C16 25.9(3) 7 7
O2 Cd2 C16 100.2(6) . 7
O4 Cd2 C16 28.12(13) 7 7
O3' Cd2 C16 27.2(3) 7 7
O1 Cd2 C16 121.3(6) . 7
N4 C1 N1 112.2(3) . .
N4 C1 C2 122.6(3) . .
N1 C1 C2 125.2(3) . .
C10 C2 C3 118.8(3) . .
C10 C2 C1 122.9(3) . .
C3 C2 C1 118.3(3) . .
N5 C3 C2 123.2(3) . .
N5 C3 H3 118.4 . .
C2 C3 H3 118.4 . .
N5 C4 C5 119.8(3) . .
N5 C4 C9 121.0(3) . .
C5 C4 C9 119.2(3) . .
C6 C5 C4 120.3(4) . .
C6 C5 H5 119.8 . .
C4 C5 H5 119.8 . .
C5 C6 C7 120.5(4) . .
C5 C6 H6 119.8 . .
C7 C6 H6 119.8 . .
C8 C7 C6 121.0(4) . .
C8 C7 H7 119.5 . .
C6 C7 H7 119.5 . .
C7 C8 C9 120.4(4) . .
C7 C8 H8 119.8 . .
C9 C8 H8 119.8 . .
C10 C9 C4 118.6(3) . .
C10 C9 C8 122.8(4) . .
C4 C9 C8 118.6(3) . .
C2 C10 C9 119.6(3) . .
C2 C10 H10 120.2 . .
C9 C10 H10 120.2 . .
O2 C11 O1 130.5(17) . .
O2 C11 O1' 61.8(14) . .
O1 C11 O1' 84.4(12) . .
O2 C11 O2' 96.7(13) . .
O1 C11 O2' 66.5(13) . .
O1' C11 O2' 117.3(4) . .
O2 C11 C12 112.5(12) . .
O1 C11 C12 116.1(12) . .
O1' C11 C12 122.8(3) . .
O2' C11 C12 119.9(3) . .
C13 C12 C14 118.1(3) . .
C13 C12 C11 119.5(3) . .
C14 C12 C11 122.4(3) . .
C12 C13 C12 123.1(4) 2_654 .
C12 C13 H13 118.5 2_654 .
C12 C13 H13 118.5 . .
C15 C14 C12 119.6(3) . .
C15 C14 C16 117.8(3) . .
C12 C14 C16 122.6(3) . .
C14 C15 C14 121.5(5) . 2_654
C14 C15 H15 119.3 . .
C14 C15 H15 119.3 2_654 .
O4' C16 O3 103.1(8) . .
O4' C16 O3' 122.8(11) . .
O3 C16 O3' 25.2(7) . .
O4' C16 O4 39.0(8) . .
O3 C16 O4 119.1(4) . .
O3' C16 O4 122.9(10) . .
O4' C16 C14 119.9(8) . .
O3 C16 C14 123.3(4) . .
O3' C16 C14 114.1(9) . .
O4 C16 C14 117.5(4) . .
O4' C16 Cd2 60.3(8) . 7
O3 C16 Cd2 56.6(3) . 7
O3' C16 Cd2 65.7(9) . 7
O4 C16 Cd2 62.6(3) . 7
C14 C16 Cd2 179.8(3) . 7
C1 N1 N2 104.2(3) . .
N3 N2 N1 109.4(3) . .
N3 N2 Cd1 122.9(2) . .
N1 N2 Cd1 126.9(2) . .
N2 N3 N4 109.7(3) . .
N2 N3 Cd2 127.0(2) . .
N4 N3 Cd2 121.6(2) . .
C1 N4 N3 104.5(3) . .
C3 N5 C4 118.7(3) . .
C3 N5 Cd2 114.9(2) . 5_655
C4 N5 Cd2 126.4(2) . 5_655
C11 O1 Cd2 84.7(12) . .
C11 O2 Cd2 90.7(14) . .
C16 O3 Cd2 97.0(4) . 7
C16 O3 Cd1 137.5(4) . 7
Cd2 O3 Cd1 122.3(2) 7 7
C16 O4 Cd2 89.3(3) . 7
C11 O1' Cd2 95.0(3) . .
C11 O2' Cd2 93.2(3) . .
C16 O3' Cd1 143.0(13) . 7
C16 O3' Cd2 87.2(9) . 7
Cd1 O3' Cd2 117.1(6) 7 7
C16 O4' Cd2 93.8(9) . 7
Cd1 O1W H1B 100.7 . .
Cd1 O1W H1A 125.5 . .
H1B O1W H1A 109.6 . .
H2B O2W H2A 103.6 . .

loop_
_geom_bond_atom_site_label_1
_geom_bond_atom_site_label_2
_geom_bond_distance
_geom_bond_site_symmetry_2
Cd1 O3' 2.241(16) 8_556
Cd1 O3' 2.241(16) 7
Cd1 O1W 2.267(3) 2_655
Cd1 O1W 2.267(3) .
Cd1 O3 2.318(5) 7
Cd1 O3 2.318(5) 8_556
Cd1 N2 2.326(3) .
Cd1 N2 2.326(3) 2_655
Cd2 N5 2.284(3) 5_655
Cd2 O1' 2.302(3) .
Cd2 O3 2.313(6) 7
Cd2 N3 2.322(3) .
Cd2 O2' 2.330(4) .
Cd2 O4' 2.395(15) 7
Cd2 O2 2.40(2) .
Cd2 O4 2.443(5) 7
Cd2 O3' 2.510(19) 7
Cd2 O1 2.52(2) .
Cd2 C16 2.751(4) 7
C1 N4 1.330(4) .
C1 N1 1.331(4) .
C1 C2 1.470(5) .
C2 C10 1.370(5) .
C2 C3 1.410(5) .
C3 N5 1.323(4) .
C3 H3 0.9300 .
C4 N5 1.377(4) .
C4 C5 1.407(5) .
C4 C9 1.414(5) .
C5 C6 1.366(6) .
C5 H5 0.9300 .
C6 C7 1.391(7) .
C6 H6 0.9300 .
C7 C8 1.352(6) .
C7 H7 0.9300 .
C8 C9 1.420(5) .
C8 H8 0.9300 .
C9 C10 1.404(5) .
C10 H10 0.9300 .
C11 O2 1.193(19) .
C11 O1 1.214(19) .
C11 O1' 1.220(5) .
C11 O2' 1.233(5) .
C11 C12 1.482(5) .
C12 C13 1.385(4) .
C12 C14 1.409(5) .
C13 C12 1.385(4) 2_654
C13 H13 0.9300 .
C14 C15 1.386(4) .
C14 C16 1.492(5) .
C15 C14 1.386(4) 2_654
C15 H15 0.9300 .
C16 O4' 1.203(13) .
C16 O3 1.232(6) .
C16 O3' 1.258(14) .
C16 O4 1.297(6) .
C16 Cd2 2.751(4) 7
N1 N2 1.341(4) .
N2 N3 1.312(4) .
N3 N4 1.332(4) .
N5 Cd2 2.284(3) 5_655
O3 Cd2 2.313(6) 7
O3 Cd1 2.318(5) 7
O4 Cd2 2.443(5) 7
O3' Cd1 2.241(16) 7
O3' Cd2 2.510(19) 7
O4' Cd2 2.395(15) 7
O1W H1B 0.8251 .
O1W H1A 0.8282 .
O2W H2B 0.8819 .
O2W H2A 0.8771 .
O3W H3A 0.8249 .
